data_1548773
loop_
_publ_author_name
'Zhang, Xiaolei'
'Zhan, Zhiying'
'Liang, Xiaoyu'
'Chen, Chen'
'Liu, Xiaoli'
'Jia, YueJiao'
'Hu, Ming'

_publ_section_title
;
 Lanthanide-MOFs constructed from mixed dicarboxylate ligands as selective
 multi-responsive luminescent sensors.
;
_journal_issue 10
_journal_name_full 'Dalton transactions (Cambridge, England : 2003)'
_journal_page_first 3272
_journal_page_last 3282
_journal_paper_doi 10.1039/c7dt02966g
_journal_volume 47
_journal_year 2018
_chemical_formula_sum 'C19 H17 Eu N O9'
_chemical_formula_weight 555.30
_space_group_IT_number 2
_space_group_name_Hall '-P 1'
_space_group_name_H-M_alt 'P -1'
_symmetry_cell_setting triclinic
_symmetry_space_group_name_Hall '-P 1'
_symmetry_space_group_name_H-M 'P -1'
_atom_sites_solution_hydrogens geom
_atom_sites_solution_primary direct
_atom_sites_solution_secondary difmap
_audit_creation_method SHELXL-97
_audit_update_record
;
2015-12-22 deposited with the CCDC.
2018-01-25 downloaded from the CCDC.
;
_cell_angle_alpha 112.195(12)
_cell_angle_beta 92.182(10)
_cell_angle_gamma 98.036(11)
_cell_formula_units_Z 2
_cell_length_a 6.0198(7)
_cell_length_b 13.6689(17)
_cell_length_c 13.6699(17)
_cell_measurement_reflns_used 1038
_cell_measurement_temperature 293(2)
_cell_measurement_theta_max 70.7010
_cell_measurement_theta_min 7.7940
_cell_volume 1026.2(2)
_computing_structure_refinement 'SHELXL-97 (Sheldrick, 1997)'
_computing_structure_solution 'SHELXS-97 (Sheldrick, 1990)'
_diffrn_ambient_temperature 293(2)
_diffrn_measured_fraction_theta_full 0.998
_diffrn_measured_fraction_theta_max 0.998
_diffrn_measurement_device_type 'Xcalibur, Eos, Gemini'
_diffrn_radiation_monochromator graphite
_diffrn_radiation_source 'fine-focus sealed tube'
_diffrn_radiation_type CuK\a
_diffrn_radiation_wavelength 1.54184
_diffrn_reflns_av_R_equivalents 0.0731
_diffrn_reflns_av_sigmaI/netI 0.1274
_diffrn_reflns_limit_h_max 7
_diffrn_reflns_limit_h_min -5
_diffrn_reflns_limit_k_max 16
_diffrn_reflns_limit_k_min -16
_diffrn_reflns_limit_l_max 14
_diffrn_reflns_limit_l_min -16
_diffrn_reflns_number 6044
_diffrn_reflns_theta_full 67.22
_diffrn_reflns_theta_max 67.22
_diffrn_reflns_theta_min 3.51
_exptl_absorpt_coefficient_mu 22.341
_exptl_absorpt_correction_T_max 0.3038
_exptl_absorpt_correction_T_min 0.2680
_exptl_absorpt_process_details sdasd
_exptl_crystal_colour 'pale yellow '
_exptl_crystal_density_diffrn 1.797
_exptl_crystal_density_method 'not measured'
_exptl_crystal_description strip
_exptl_crystal_F_000 546
_exptl_crystal_size_max 0.08
_exptl_crystal_size_mid 0.07
_exptl_crystal_size_min 0.07
_refine_diff_density_max 1.066
_refine_diff_density_min -1.347
_refine_diff_density_rms 0.174
_refine_ls_extinction_method none
_refine_ls_goodness_of_fit_ref 1.022
_refine_ls_hydrogen_treatment mixed
_refine_ls_matrix_type full
_refine_ls_number_parameters 309
_refine_ls_number_reflns 3688
_refine_ls_number_restraints 968
_refine_ls_restrained_S_all 0.941
_refine_ls_R_factor_all 0.0937
_refine_ls_R_factor_gt 0.0707
_refine_ls_shift/su_max 0.014
_refine_ls_shift/su_mean 0.000
_refine_ls_structure_factor_coef Fsqd
_refine_ls_weighting_details 'calc w=1/[\s^2^(Fo^2^)+(0.0789P)^2^+0.0000P] where P=(Fo^2^+2Fc^2^)/3'
_refine_ls_weighting_scheme calc
_refine_ls_wR_factor_gt 0.1642
_refine_ls_wR_factor_ref 0.1851
_reflns_number_gt 2803
_reflns_number_total 3688
_reflns_threshold_expression >2sigma(I)
_cod_data_source_file c7dt02966g2.cif
_cod_data_source_block 2
_cod_depositor_comments 'Adding full bibliography for 1548771--1548775.cif.'
_cod_original_sg_symbol_H-M P-1
_cod_database_code 1548773

loop_
_symmetry_equiv_pos_as_xyz
'x, y, z'
'-x, -y, -z'

loop_
_atom_site_label
_atom_site_type_symbol
_atom_site_fract_x
_atom_site_fract_y
_atom_site_fract_z
_atom_site_U_iso_or_equiv
_atom_site_adp_type
_atom_site_occupancy
_atom_site_symmetry_multiplicity
_atom_site_calc_flag
_atom_site_refinement_flags
_atom_site_disorder_assembly
_atom_site_disorder_group
Eu1 Eu 0.55255(10) 0.93342(5) 0.83593(5) 0.0318(2) Uani 1 1 d U . .
O1 O 0.6101(13) 0.7481(6) 0.8034(7) 0.0514(18) Uani 1 1 d U . .
O2 O 0.8461(12) 0.8815(5) 0.9245(6) 0.0393(15) Uani 1 1 d U . .
O3 O 1.3475(11) 0.9097(5) 0.9754(6) 0.0370(15) Uani 1 1 d U . .
O4 O 1.1749(12) 0.8980(6) 1.1086(6) 0.0436(16) Uani 1 1 d U . .
O5 O 0.5760(12) 0.9837(6) 0.6813(6) 0.0457(17) Uani 1 1 d U . .
O6 O 0.8295(12) 0.8899(6) 0.7014(6) 0.0428(16) Uani 1 1 d U . .
O7 O 0.2217(13) 0.8159(6) 0.7225(6) 0.0496(18) Uani 1 1 d DU . .
H7A H 0.1053 0.8411 0.7244 0.074 Uiso 1 1 d R . .
O8 O 0.2789(13) 1.0478(6) 0.8544(6) 0.0490(19) Uani 1 1 d U . .
H8C H 0.2060 1.0495 0.9069 0.073 Uiso 1 1 d R . .
H8D H 0.1886 1.0236 0.7981 0.073 Uiso 1 1 d R . .
C1 C 0.7848(18) 0.7832(8) 0.8715(9) 0.0392(19) Uani 1 1 d U . .
C2 C 0.9223(19) 0.7044(8) 0.8853(9) 0.042(2) Uani 1 1 d U A .
C3 C 1.1292(18) 0.7420(9) 0.9511(9) 0.042(2) Uani 1 1 d U . .
C4 C 1.250(2) 0.6689(9) 0.9632(10) 0.047(2) Uani 1 1 d U A .
H4 H 1.3819 0.6937 1.0089 0.056 Uiso 1 1 calc R . .
C5 C 1.184(2) 0.5599(10) 0.9102(11) 0.057(2) Uani 1 1 d U . .
C7 C 0.853(2) 0.5954(9) 0.8338(10) 0.053(2) Uani 1 1 d U . .
H7 H 0.7167 0.5703 0.7910 0.063 Uiso 1 1 calc R A .
C15 C 0.7546(16) 0.9484(8) 0.6569(8) 0.0342(19) Uani 1 1 d U . .
C16 C 0.8823(17) 0.9741(9) 0.5743(8) 0.037(2) Uani 1 1 d U . .
C17 C 1.0751(18) 0.9323(9) 0.5422(9) 0.044(2) Uani 1 1 d U . .
H17 H 1.1263 0.8869 0.5711 0.053 Uiso 1 1 calc R . .
C18 C 1.1930(18) 0.9570(9) 0.4676(9) 0.044(2) Uani 1 1 d U . .
H18 H 1.3217 0.9277 0.4456 0.053 Uiso 1 1 calc R . .
C19 C 1.2154(16) 0.8572(8) 1.0154(8) 0.0337(18) Uani 1 1 d U . .
C6 C 0.981(2) 0.5223(10) 0.8440(11) 0.059(2) Uani 1 1 d U A .
H5 H 1.2699 0.5125 0.9182 0.071 Uiso 0.332(4) 1 d PR A 1
O9 O 0.922(2) 0.4122(10) 0.7849(12) 0.065(3) Uani 0.665(8) 1 d PU A 1
C9 C 1.087(3) 0.3503(14) 0.7592(16) 0.054(3) Uani 0.665(8) 1 d PU A 1
C10 C 1.076(4) 0.2658(15) 0.7948(16) 0.059(3) Uani 0.665(8) 1 d PU A 1
H10 H 0.9546 0.2516 0.8304 0.071 Uiso 0.665(8) 1 calc PR A 1
C14 C 1.242(4) 0.3563(16) 0.6903(18) 0.061(3) Uani 0.665(8) 1 d PU A 1
H14 H 1.2420 0.4071 0.6604 0.074 Uiso 0.665(8) 1 d PR A 1
H6 H 0.9328 0.4490 0.8079 0.074 Uiso 0.665(8) 1 d PR A 2
O9' O 1.274(4) 0.483(2) 0.917(2) 0.061(3) Uani 0.335(8) 1 d PU A 2
C9' C 1.289(7) 0.394(3) 0.833(3) 0.061(4) Uani 0.335(8) 1 d PU A 2
C10' C 1.261(7) 0.298(3) 0.858(3) 0.059(4) Uani 0.335(8) 1 d PU A 2
H10' H 1.2519 0.3026 0.9271 0.071 Uiso 0.335(8) 1 calc PR A 2
C14' C 1.335(8) 0.387(3) 0.732(4) 0.064(4) Uani 0.335(8) 1 d PU A 2
H14' H 1.3271 0.4428 0.7095 0.076 Uiso 0.335(8) 1 calc PR A 2
N1 N 1.247(2) 0.2027(9) 0.7764(10) 0.067(2) Uani 1 1 d U . .
C12 C 1.374(3) 0.2107(11) 0.7058(12) 0.073(3) Uani 1 1 d U A .
H12 H 1.4625 0.1578 0.6782 0.088 Uiso 1 1 calc R . .
C13 C 1.392(3) 0.2920(11) 0.6662(12) 0.073(3) Uani 1 1 d U . .
H13 H 1.4406 0.2819 0.5998 0.087 Uiso 1 1 d R A .
C20 C 0.180(3) 0.7047(10) 0.6511(16) 0.121(5) Uani 1 1 d DU . .
H20A H 0.1088 0.7078 0.5877 0.146 Uiso 1 1 calc R . .
H20B H 0.0581 0.6750 0.6814 0.146 Uiso 1 1 calc R . .
C21 C 0.307(4) 0.6102(17) 0.605(2) 0.224(12) Uani 1 1 d DU . .
H21A H 0.2422 0.5524 0.6239 0.336 Uiso 1 1 calc R . .
H21B H 0.4628 0.6324 0.6325 0.336 Uiso 1 1 calc R . .
H21C H 0.2957 0.5865 0.5288 0.336 Uiso 1 1 calc R . .

loop_
_atom_site_aniso_label
_atom_site_aniso_U_11
_atom_site_aniso_U_22
_atom_site_aniso_U_33
_atom_site_aniso_U_23
_atom_site_aniso_U_13
_atom_site_aniso_U_12
Eu1 0.0333(3) 0.0386(3) 0.0363(3) 0.0248(3) 0.0169(2) 0.0144(2)
O1 0.052(4) 0.047(4) 0.064(4) 0.030(3) 0.005(3) 0.014(3)
O2 0.042(3) 0.041(3) 0.046(3) 0.024(3) 0.014(3) 0.017(3)
O3 0.037(3) 0.036(3) 0.049(4) 0.026(3) 0.018(3) 0.010(3)
O4 0.049(4) 0.045(4) 0.043(4) 0.023(3) 0.024(3) 0.005(3)
O5 0.040(4) 0.063(4) 0.049(4) 0.035(3) 0.020(3) 0.016(3)
O6 0.045(4) 0.050(3) 0.051(4) 0.034(3) 0.016(3) 0.019(3)
O7 0.056(4) 0.041(4) 0.057(4) 0.021(3) 0.011(3) 0.017(3)
O8 0.055(5) 0.059(5) 0.048(4) 0.031(4) 0.017(4) 0.023(4)
C1 0.044(4) 0.039(4) 0.049(4) 0.029(3) 0.014(4) 0.019(3)
C2 0.050(4) 0.039(4) 0.053(4) 0.032(3) 0.013(4) 0.017(4)
C3 0.046(4) 0.043(4) 0.051(4) 0.032(3) 0.013(4) 0.013(4)
C4 0.050(4) 0.042(4) 0.060(4) 0.027(4) 0.013(4) 0.018(4)
C5 0.067(5) 0.044(4) 0.070(5) 0.029(4) 0.003(4) 0.019(4)
C7 0.058(5) 0.045(4) 0.064(5) 0.030(4) 0.003(4) 0.013(4)
C15 0.032(4) 0.048(4) 0.036(4) 0.026(4) 0.018(4) 0.018(4)
C16 0.034(5) 0.054(5) 0.030(4) 0.023(4) 0.009(4) 0.016(4)
C17 0.041(5) 0.061(5) 0.049(5) 0.035(4) 0.019(4) 0.019(4)
C18 0.037(5) 0.059(6) 0.049(5) 0.030(5) 0.017(4) 0.022(5)
C19 0.031(4) 0.039(4) 0.050(4) 0.033(3) 0.013(4) 0.014(3)
C6 0.072(5) 0.043(4) 0.070(5) 0.028(4) 0.008(4) 0.016(4)
O9 0.071(5) 0.046(4) 0.078(5) 0.022(4) 0.010(4) 0.016(4)
C9 0.069(5) 0.040(5) 0.066(5) 0.029(4) 0.015(5) 0.021(5)
C10 0.075(6) 0.047(5) 0.067(6) 0.029(5) 0.015(5) 0.022(5)
C14 0.079(6) 0.046(5) 0.070(6) 0.033(5) 0.017(5) 0.013(5)
O9' 0.072(5) 0.048(5) 0.070(5) 0.028(5) 0.006(5) 0.022(5)
C9' 0.074(6) 0.046(5) 0.071(6) 0.028(5) 0.013(6) 0.020(5)
C10' 0.077(6) 0.047(6) 0.067(6) 0.033(5) 0.015(6) 0.020(6)
C14' 0.077(6) 0.048(6) 0.072(6) 0.028(6) 0.012(6) 0.020(6)
N1 0.087(5) 0.050(4) 0.074(5) 0.028(4) 0.026(5) 0.026(4)
C12 0.089(6) 0.057(5) 0.079(6) 0.026(5) 0.025(5) 0.022(5)
C13 0.089(6) 0.058(5) 0.072(6) 0.024(5) 0.028(5) 0.014(5)
C20 0.109(9) 0.097(9) 0.125(9) 0.009(8) 0.008(8) 0.012(8)
C21 0.170(17) 0.134(16) 0.239(19) -0.058(16) 0.014(17) -0.008(15)

loop_
_atom_type_symbol
_atom_type_description
_atom_type_scat_dispersion_real
_atom_type_scat_dispersion_imag
_atom_type_scat_source
C C 0.0181 0.0091 'International Tables Vol C Tables 4.2.6.8 and 6.1.1.4'
H H 0.0000 0.0000 'International Tables Vol C Tables 4.2.6.8 and 6.1.1.4'
O O 0.0492 0.0322 'International Tables Vol C Tables 4.2.6.8 and 6.1.1.4'
N N 0.0311 0.0180 'International Tables Vol C Tables 4.2.6.8 and 6.1.1.4'
Eu Eu -8.9294 11.1857 'International Tables Vol C Tables 4.2.6.8 and 6.1.1.4'

loop_
_geom_angle_atom_site_label_1
_geom_angle_atom_site_label_2
_geom_angle_atom_site_label_3
_geom_angle
_geom_angle_site_symmetry_1
_geom_angle_site_symmetry_3
O8 Eu1 O3 77.5(2) . 1_455
O8 Eu1 O2 146.8(3) . .
O3 Eu1 O2 81.1(2) 1_455 .
O8 Eu1 O7 75.7(3) . .
O3 Eu1 O7 83.2(3) 1_455 .
O2 Eu1 O7 126.6(2) . .
O8 Eu1 O5 75.3(2) . .
O3 Eu1 O5 150.7(2) 1_455 .
O2 Eu1 O5 128.1(2) . .
O7 Eu1 O5 79.6(3) . .
O8 Eu1 O4 83.9(3) . 2_777
O3 Eu1 O4 114.9(2) 1_455 2_777
O2 Eu1 O4 82.4(2) . 2_777
O7 Eu1 O4 149.2(3) . 2_777
O5 Eu1 O4 73.0(3) . 2_777
O8 Eu1 O1 144.9(3) . .
O3 Eu1 O1 81.8(3) 1_455 .
O2 Eu1 O1 53.5(2) . .
O7 Eu1 O1 73.9(3) . .
O5 Eu1 O1 115.4(3) . .
O4 Eu1 O1 130.9(3) 2_777 .
O8 Eu1 O6 127.7(2) . .
O3 Eu1 O6 154.3(2) 1_455 .
O2 Eu1 O6 77.8(2) . .
O7 Eu1 O6 97.7(3) . .
O5 Eu1 O6 52.7(2) . .
O4 Eu1 O6 76.8(2) 2_777 .
O1 Eu1 O6 73.9(3) . .
O8 Eu1 O3 73.3(2) . 2_777
O3 Eu1 O3 64.6(3) 1_455 2_777
O2 Eu1 O3 74.6(2) . 2_777
O7 Eu1 O3 139.1(2) . 2_777
O5 Eu1 O3 116.7(2) . 2_777
O4 Eu1 O3 50.3(2) 2_777 2_777
O1 Eu1 O3 121.9(2) . 2_777
O6 Eu1 O3 122.4(2) . 2_777
O8 Eu1 C19 76.0(3) . 2_777
O3 Eu1 C19 90.3(3) 1_455 2_777
O2 Eu1 C19 79.0(2) . 2_777
O7 Eu1 C19 151.7(3) . 2_777
O5 Eu1 C19 93.7(3) . 2_777
O4 Eu1 C19 24.6(2) 2_777 2_777
O1 Eu1 C19 132.5(3) . 2_777
O6 Eu1 C19 99.9(3) . 2_777
O3 Eu1 C19 25.8(2) 2_777 2_777
O8 Eu1 Eu1 72.59(18) . 2_677
O3 Eu1 Eu1 33.94(17) 1_455 2_677
O2 Eu1 Eu1 75.46(16) . 2_677
O7 Eu1 Eu1 113.61(19) . 2_677
O5 Eu1 Eu1 140.34(18) . 2_677
O4 Eu1 Eu1 80.96(16) 2_777 2_677
O1 Eu1 Eu1 104.3(2) . 2_677
O6 Eu1 Eu1 147.11(18) . 2_677
O3 Eu1 Eu1 30.63(14) 2_777 2_677
C19 Eu1 Eu1 56.40(19) 2_777 2_677
C1 O1 Eu1 91.1(6) . .
C1 O2 Eu1 93.9(6) . .
C19 O3 Eu1 154.6(7) . 1_655
C19 O3 Eu1 89.7(6) . 2_777
Eu1 O3 Eu1 115.4(3) 1_655 2_777
C19 O4 Eu1 98.7(6) . 2_777
C15 O5 Eu1 94.1(6) . .
C15 O6 Eu1 91.7(5) . .
C20 O7 Eu1 133.2(9) . .
O2 C1 O1 121.4(9) . .
O2 C1 C2 119.5(10) . .
O1 C1 C2 119.0(10) . .
C7 C2 C3 118.7(10) . .
C7 C2 C1 121.3(11) . .
C3 C2 C1 120.0(10) . .
C4 C3 C2 118.8(10) . .
C4 C3 C19 117.3(10) . .
C2 C3 C19 123.7(9) . .
C3 C4 C5 122.6(12) . .
O9' C5 C4 129.1(17) . .
O9' C5 C6 111.9(17) . .
C4 C5 C6 118.8(11) . .
C2 C7 C6 121.8(12) . .
O5 C15 O6 120.3(9) . .
O5 C15 C16 119.6(9) . .
O6 C15 C16 120.1(8) . .
C17 C16 C18 119.8(10) . 2_776
C17 C16 C15 120.9(9) . .
C18 C16 C15 119.3(9) 2_776 .
C16 C17 C18 120.8(10) . .
C17 C18 C16 119.5(10) . 2_776
O4 C19 O3 120.8(10) . .
O4 C19 C3 120.3(9) . .
O3 C19 C3 118.6(10) . .
O4 C19 Eu1 56.7(5) . 2_777
O3 C19 Eu1 64.5(6) . 2_777
C3 C19 Eu1 168.2(7) . 2_777
O9 C6 C7 122.1(13) . .
O9 C6 C5 118.6(12) . .
C7 C6 C5 119.2(12) . .
C9 O9 C6 119.3(14) . .
C14 C9 O9 124.1(17) . .
C14 C9 C10 118.4(18) . .
O9 C9 C10 116.9(18) . .
N1 C10 C9 119.9(18) . .
C13 C14 C9 121.1(18) . .
C5 O9' C9' 123(3) . .
O9' C9' C14' 127(4) . .
O9' C9' C10' 113(4) . .
C14' C9' C10' 120(4) . .
N1 C10' C9' 118(3) . .
C13 C14' C9' 116(4) . .
C12 N1 C10' 111(2) . .
C12 N1 C10 114.7(13) . .
C10' N1 C10 56.1(18) . .
N1 C12 C13 126.0(14) . .
C14 C13 C14' 31.7(19) . .
C14 C13 C12 117.5(16) . .
C14' C13 C12 116(2) . .
O7 C20 C21 139.8(17) . .

loop_
_geom_bond_atom_site_label_1
_geom_bond_atom_site_label_2
_geom_bond_distance
_geom_bond_site_symmetry_2
Eu1 O8 2.382(7) .
Eu1 O3 2.407(7) 1_455
Eu1 O2 2.436(7) .
Eu1 O7 2.437(8) .
Eu1 O5 2.460(7) .
Eu1 O4 2.471(7) 2_777
Eu1 O1 2.478(7) .
Eu1 O6 2.490(7) .
Eu1 O3 2.638(7) 2_777
Eu1 C19 2.923(11) 2_777
Eu1 Eu1 4.2666(13) 2_677
O1 C1 1.285(13) .
O2 C1 1.253(12) .
O3 C19 1.272(11) .
O3 Eu1 2.407(7) 1_655
O3 Eu1 2.638(7) 2_777
O4 C19 1.232(12) .
O4 Eu1 2.471(7) 2_777
O5 C15 1.245(11) .
O6 C15 1.289(11) .
O7 C20 1.441(9) .
C1 C2 1.507(13) .
C2 C7 1.379(15) .
C2 C3 1.418(15) .
C3 C4 1.368(14) .
C3 C19 1.487(15) .
C4 C5 1.378(16) .
C5 O9' 1.28(2) .
C5 C6 1.400(18) .
C7 C6 1.388(16) .
C15 C16 1.509(13) .
C16 C17 1.379(13) .
C16 C18 1.390(14) 2_776
C17 C18 1.380(15) .
C18 C16 1.390(14) 2_776
C19 Eu1 2.923(11) 2_777
C6 O9 1.398(17) .
O9 C9 1.37(2) .
C9 C14 1.37(3) .
C9 C10 1.41(2) .
C10 N1 1.41(2) .
C14 C13 1.31(2) .
O9' C9' 1.34(4) .
C9' C14' 1.40(6) .
C9' C10' 1.47(5) .
C10' N1 1.35(4) .
C14' C13 1.37(4) .
N1 C12 1.280(18) .
C12 C13 1.402(19) .
C20 C21 1.534(9) .
